data_2205352
loop_
_publ_author_name
'Gao, Shan'
'Liu, Ji-Wei'
'Huo, Li-Hua'
'Zhao, Hui'

_publ_section_title
<i>catena</i>-Poly[[diaquacadmium(II)]-\m-benzene-1,4-dioxyacetato-\k^4^<i>O,O</i>':<i>O</i>'',<i>O</i>''']
_journal_issue 3
_journal_name_full 'Acta Crystallographica Section E'
_journal_page_first m451
_journal_page_last m453
_journal_paper_doi 10.1107/S1600536805003211
_journal_volume 61
_journal_year 2005
_chemical_formula_iupac '[Cd (C10 H8 O6) (H2 O)2]'
_chemical_formula_moiety 'C10 H12 Cd O8'
_chemical_formula_sum 'C10 H12 Cd O8'
_chemical_formula_weight 372.60
_chemical_name_systematic catena-Poly[[diaquacadmium(II)]-\m-benzene-1,4-dioxyacetato-\k^4^O,O':O'',O''']
_space_group_IT_number 15
_symmetry_cell_setting monoclinic
_symmetry_space_group_name_Hall '-C 2yc'
_symmetry_space_group_name_H-M 'C 1 2/c 1'
_atom_sites_solution_hydrogens geom
_atom_sites_solution_primary direct
_atom_sites_solution_secondary difmap
_cell_angle_alpha 90.00
_cell_angle_beta 96.14(2)
_cell_angle_gamma 90.00
_cell_formula_units_Z 4
_cell_length_a 11.7510(14)
_cell_length_b 5.5100(11)
_cell_length_c 18.2770(17)
_cell_measurement_reflns_used 4187
_cell_measurement_temperature 295(2)
_cell_measurement_theta_max 27.35
_cell_measurement_theta_min 3.36
_cell_volume 1176.6(3)
_computing_cell_refinement RAPID-AUTO
_computing_data_collection 'RAPID-AUTO (Rigaku, 1998)'
_computing_data_reduction 'CrystalStructure (Rigaku/MSC, 2002)'
_computing_molecular_graphics 'ORTEPII (Johnson, 1976)'
_computing_publication_material SHELXL97
_computing_structure_refinement 'SHELXL97 (Sheldrick, 1997)'
_computing_structure_solution 'SHELXS97 (Sheldrick, 1997)'
_diffrn_ambient_temperature 295(2)
_diffrn_detector_area_resol_mean 10
_diffrn_measured_fraction_theta_full 0.990
_diffrn_measured_fraction_theta_max 0.990
_diffrn_measurement_device_type 'Rigaku R-AXIS RAPID'
_diffrn_measurement_method \w
_diffrn_radiation_monochromator graphite
_diffrn_radiation_source 'fine-focus sealed tube'
_diffrn_radiation_type MoK\a
_diffrn_radiation_wavelength 0.71073
_diffrn_reflns_av_R_equivalents 0.0311
_diffrn_reflns_av_sigmaI/netI 0.0244
_diffrn_reflns_limit_h_max 15
_diffrn_reflns_limit_h_min -15
_diffrn_reflns_limit_k_max 7
_diffrn_reflns_limit_k_min -6
_diffrn_reflns_limit_l_max 23
_diffrn_reflns_limit_l_min -23
_diffrn_reflns_number 4210
_diffrn_reflns_theta_full 27.35
_diffrn_reflns_theta_max 27.35
_diffrn_reflns_theta_min 3.49
_diffrn_standards_decay_% 0
_diffrn_standards_interval_count 0
_diffrn_standards_interval_time 0
_diffrn_standards_number 0
_exptl_absorpt_coefficient_mu 1.891
_exptl_absorpt_correction_T_max 0.717
_exptl_absorpt_correction_T_min 0.583
_exptl_absorpt_correction_type multi-scan
_exptl_absorpt_process_details '(ABSCOR; Higashi, 1995)'
_exptl_crystal_colour Colorless
_exptl_crystal_density_diffrn 2.103
_exptl_crystal_density_method 'not measured'
_exptl_crystal_description Prism
_exptl_crystal_F_000 736
_exptl_crystal_size_max 0.38
_exptl_crystal_size_mid 0.24
_exptl_crystal_size_min 0.18
_refine_diff_density_max 0.746
_refine_diff_density_min -0.685
_refine_ls_extinction_method none
_refine_ls_goodness_of_fit_ref 1.042
_refine_ls_hydrogen_treatment mixed
_refine_ls_matrix_type full
_refine_ls_number_parameters 93
_refine_ls_number_reflns 1321
_refine_ls_number_restraints 3
_refine_ls_restrained_S_all 1.041
_refine_ls_R_factor_all 0.0529
_refine_ls_R_factor_gt 0.0459
_refine_ls_shift/su_max 0.000
_refine_ls_shift/su_mean 0.000
_refine_ls_structure_factor_coef Fsqd
_refine_ls_weighting_details 'calc w = 1/[\s^2^(Fo^2^)+(0.0741P)^2^+0.7307P] where P = (Fo^2^+2Fc^2^)/3'
_refine_ls_weighting_scheme calc
_refine_ls_wR_factor_gt 0.1279
_refine_ls_wR_factor_ref 0.1502
_reflns_number_gt 1249
_reflns_number_total 1321
_reflns_threshold_expression I>2\s(I)
_cod_data_source_file rz6049.cif
_cod_data_source_block I
_cod_depositor_comments
;
The following automatic conversions were performed:
'_exptl_absorpt_correction_type' value 'Multi-scan' changed to
'multi-scan' according to
'/home/saulius/struct/CIF-dictionaries/cif_core.dic' dictionary named
'cif_core.dic' version 2.4.1 from 2010-06-29.

Automatic conversion script
Id: cif_fix_enum 1527 2010-12-29 10:47:43Z saulius 

The following automatic conversions were performed:

'_exptl_absorpt_correction_type' value 'Multi-scan' changed to
'multi-scan' according to
/home/saulius/struct/CIF-dictionaries/cif_core.dic dictionary named
'cif_core.dic' version 2.4.1 from 2010-06-29.

Automatic conversion script
Id: cif_fix_values 1715 2011-07-08 13:25:40Z adriana 
;
_cod_original_sg_symbol_H-M 'C 2/c'
_cod_database_code 2205352
_cod_database_fobs_code 2205352

loop_
_symmetry_equiv_pos_as_xyz
'x, y, z'
'-x, y, -z+1/2'
'x+1/2, y+1/2, z'
'-x+1/2, y+1/2, -z+1/2'
'-x, -y, -z'
'x, -y, z-1/2'
'-x+1/2, -y+1/2, -z'
'x+1/2, -y+1/2, z-1/2'

loop_
_atom_site_label
_atom_site_fract_x
_atom_site_fract_y
_atom_site_fract_z
_atom_site_U_iso_or_equiv
_atom_site_adp_type
_atom_site_calc_flag
_atom_site_refinement_flags
_atom_site_occupancy
_atom_site_type_symbol
Cd1 0.0000 0.22967(11) 0.7500 0.0310(3) Uani d S 1 Cd
O1 -0.1785(4) 0.3997(9) 0.7048(3) 0.0358(10) Uani d . 1 O
O2 -0.0250(4) 0.5399(8) 0.6618(3) 0.0319(9) Uani d . 1 O
O3 -0.1388(4) 0.9068(10) 0.5916(3) 0.0427(12) Uani d . 1 O
O1W 0.0931(4) -0.0465(10) 0.6934(3) 0.0467(14) Uani d D 1 O
C1 -0.1306(5) 0.5483(12) 0.6664(3) 0.0327(13) Uani d . 1 C
C2 -0.2051(6) 0.7403(12) 0.6272(4) 0.0338(14) Uani d . 1 C
C3 -0.1980(5) 1.0742(12) 0.5469(4) 0.0334(13) Uani d . 1 C
C4 -0.1332(6) 1.2213(13) 0.5070(4) 0.0360(15) Uani d . 1 C
C5 -0.1841(5) 1.3967(13) 0.4597(4) 0.0356(14) Uani d . 1 C
H1W1 0.1648(14) -0.071(16) 0.696(5) 0.070 Uiso d D 1 H
H1W2 0.058(6) -0.161(13) 0.669(5) 0.070 Uiso d D 1 H
H2A -0.2606 0.6644 0.5913 0.041 Uiso calc R 1 H
H2B -0.2465 0.8258 0.6625 0.041 Uiso calc R 1 H
H4 -0.0541 1.2031 0.5118 0.043 Uiso calc R 1 H
H5 -0.1393 1.4942 0.4327 0.043 Uiso calc R 1 H

loop_
_atom_site_aniso_label
_atom_site_aniso_U_11
_atom_site_aniso_U_22
_atom_site_aniso_U_33
_atom_site_aniso_U_12
_atom_site_aniso_U_13
_atom_site_aniso_U_23
Cd1 0.0230(4) 0.0270(4) 0.0428(4) 0.000 0.0024(2) 0.000
O1W 0.025(2) 0.041(3) 0.075(4) -0.009(2) 0.010(2) -0.031(3)
O1 0.024(2) 0.037(3) 0.047(3) -0.0010(18) 0.0052(18) 0.009(2)
O2 0.0239(19) 0.030(2) 0.041(2) 0.0024(17) 0.0018(17) 0.0083(19)
O3 0.025(2) 0.050(3) 0.052(3) 0.001(2) 0.0013(19) 0.025(2)
C1 0.028(3) 0.035(3) 0.035(3) -0.003(2) 0.002(2) -0.006(3)
C2 0.026(3) 0.039(4) 0.036(3) 0.000(2) 0.000(2) 0.008(3)
C3 0.027(3) 0.034(3) 0.039(3) 0.001(2) 0.003(2) 0.006(3)
C4 0.024(3) 0.040(4) 0.043(4) 0.003(2) 0.001(3) 0.011(3)
C5 0.028(3) 0.036(4) 0.044(3) -0.003(3) 0.008(2) 0.006(3)

loop_
_atom_type_symbol
_atom_type_description
_atom_type_scat_dispersion_real
_atom_type_scat_dispersion_imag
_atom_type_scat_source
C C 0.0033 0.0016 'International Tables Vol C Tables 4.2.6.8 and 6.1.1.4'
H H 0.0000 0.0000 'International Tables Vol C Tables 4.2.6.8 and 6.1.1.4'
O O 0.0106 0.0060 'International Tables Vol C Tables 4.2.6.8 and 6.1.1.4'
Cd Cd -0.8075 1.2024 'International Tables Vol C Tables 4.2.6.8 and 6.1.1.4'

loop_
_geom_angle_atom_site_label_1
_geom_angle_atom_site_label_2
_geom_angle_atom_site_label_3
_geom_angle_site_symmetry_1
_geom_angle_site_symmetry_3
_geom_angle
_geom_angle_publ_flag
O1 Cd1 O1 2_556 . 133.3(2) yes
O2 Cd1 O1 2_556 . 89.59(17) yes
O2 Cd1 O1 . . 55.24(15) yes
O2 Cd1 O2 2_556 . 86.5(2) yes
O1W Cd1 O1 . . 125.30(19) yes
O1W Cd1 O1 2_556 . 88.35(17) yes
O1W Cd1 O2 . . 102.3(2) yes
O1W Cd1 O2 2_556 . 142.77(16) yes
O1W Cd1 O1W . 2_556 92.3(3) yes
Cd1 O1W H1W1 . . 128(6) no
Cd1 O1W H1W2 . . 121(6) no
O1 Cd1 C1 2_556 2_556 27.64(17) no
O1 Cd1 C1 . 2_556 111.71(19) no
O1 Cd1 C1 2_556 . 111.71(19) no
O1 Cd1 C1 . . 27.64(17) no
O1 C1 Cd1 . . 61.2(3) no
O1 C1 O2 . . 121.4(6) no
O1 C1 C2 . . 116.9(6) no
O2 Cd1 O1 2_556 2_556 55.24(15) no
O2 Cd1 O1 . 2_556 89.59(17) no
O2 Cd1 C1 2_556 . 86.39(18) no
O2 Cd1 C1 . . 27.66(17) no
O2 Cd1 C1 2_556 2_556 27.66(17) no
O2 Cd1 C1 . 2_556 86.39(18) no
O2 C1 Cd1 . . 60.4(3) no
O2 C1 C2 . . 121.6(6) no
O3 C2 C1 . . 110.8(5) no
O3 C2 H2A . . 109.5 no
O3 C2 H2B . . 109.5 no
O3 C3 C4 . . 116.0(6) no
O3 C3 C5 . 7_476 124.6(6) no
O1W Cd1 O1 2_556 2_556 125.30(19) no
O1W Cd1 O1 . 2_556 88.35(17) no
O1W Cd1 O2 . 2_556 142.77(16) no
O1W Cd1 O2 2_556 2_556 102.3(2) no
O1W Cd1 C1 . 2_556 115.87(19) no
O1W Cd1 C1 2_556 2_556 117.8(2) no
O1W Cd1 C1 . . 117.8(2) no
O1W Cd1 C1 2_556 . 115.87(19) no
C1 O1 Cd1 . . 91.1(4) no
C1 O2 Cd1 . . 91.9(4) no
C1 Cd1 C1 2_556 . 98.8(3) no
C1 C2 H2A . . 109.5 no
C1 C2 H2B . . 109.5 no
C2 C1 Cd1 . . 173.8(5) no
C3 O3 C2 . . 116.3(5) no
C3 C4 C5 . . 121.0(6) no
C3 C4 H4 . . 119.5 no
C3 C5 C4 7_476 . 119.6(6) no
C3 C5 H5 7_476 . 120.2 no
C4 C3 C5 . 7_476 119.4(6) no
C4 C5 H5 . . 120.2 no
C5 C4 H4 . . 119.5 no
H1W1 O1W H1W2 . . 109(8) no
H2A C2 H2B . . 108.1 no

loop_
_geom_bond_atom_site_label_1
_geom_bond_atom_site_label_2
_geom_bond_site_symmetry_2
_geom_bond_distance
_geom_bond_publ_flag
Cd1 O1 . 2.364(4) yes
Cd1 O2 . 2.347(4) yes
Cd1 O1W . 2.196(5) yes
O1 C1 . 1.251(8) yes
O2 C1 . 1.253(7) yes
Cd1 O1 2_556 2.364(5) no
Cd1 O2 2_556 2.347(4) no
Cd1 O1W 2_556 2.196(5) no
Cd1 C1 2_556 2.696(7) no
Cd1 C1 . 2.696(7) no
O1W H1W1 . 0.85(3) no
O1W H1W2 . 0.85(7) no
O3 C2 . 1.407(8) no
O3 C3 . 1.371(8) no
C1 C2 . 1.504(8) no
C2 H2A . 0.9700 no
C2 H2B . 0.9700 no
C3 C4 . 1.373(8) no
C3 C5 7_476 1.388(8) no
C4 C5 . 1.389(8) no
C4 H4 . 0.9300 no
C5 C3 7_476 1.388(8) no
C5 H5 . 0.9300 no

loop_
_geom_hbond_atom_site_label_D
_geom_hbond_atom_site_label_H
_geom_hbond_atom_site_label_A
_geom_hbond_site_symmetry_A
_geom_hbond_distance_DH
_geom_hbond_distance_HA
_geom_hbond_distance_DA
_geom_hbond_angle_DHA
_geom_hbond_publ_flag
O1W H1W1 O1 3_545 0.85(4) 1.84(4) 2.687(6) 176(8) yes
O1W H1W2 O2 1_545 0.85(7) 1.91(5) 2.698(7) 153(11) yes
O1W H1W2 O3 1_545 0.85(7) 2.61(8) 3.142(7) 122(7) yes

loop_
_geom_torsion_atom_site_label_1
_geom_torsion_atom_site_label_2
_geom_torsion_atom_site_label_3
_geom_torsion_atom_site_label_4
_geom_torsion_site_symmetry_1
_geom_torsion_site_symmetry_4
_geom_torsion
_geom_torsion_publ_flag
Cd1 O1 C1 O2 . . 5.4(6) no
Cd1 O1 C1 C2 . . -173.3(5) no
Cd1 O2 C1 O1 . . -5.5(6) no
Cd1 O2 C1 C2 . . 173.2(6) no
O1 Cd1 O1 C1 2_556 . 45.2(4) no
O1 Cd1 O2 C1 . . 3.0(4) no
O1 Cd1 O2 C1 2_556 . -144.1(4) no
O1 Cd1 C1 O1 2_556 . -146.2(3) no
O1 Cd1 C1 O2 2_556 . 39.1(4) no
O1 Cd1 C1 O2 . . -174.7(6) no
O1 C1 C2 O3 . . 174.8(6) no
O2 Cd1 O1 C1 2_556 . 83.0(4) no
O2 Cd1 O1 C1 . . -3.0(4) no
O2 Cd1 O2 C1 2_556 . -88.9(4) no
O2 Cd1 C1 O1 2_556 . -96.0(4) no
O2 Cd1 C1 O1 . . 174.7(6) no
O2 Cd1 C1 O2 2_556 . 89.3(4) no
O2 C1 C2 O3 . . -3.9(9) no
O3 C3 C4 C5 . . 179.7(6) no
O1W Cd1 O1 C1 . . -83.1(4) no
O1W Cd1 O1 C1 2_556 . -174.7(4) no
O1W Cd1 O2 C1 . . 127.6(4) no
O1W Cd1 O2 C1 2_556 . 16.9(6) no
O1W Cd1 C1 O1 . . 113.7(4) no
O1W Cd1 C1 O1 2_556 . 5.9(5) no
O1W Cd1 C1 O2 . . -61.0(4) no
O1W Cd1 C1 O2 2_556 . -168.7(4) no
C1 Cd1 O2 C1 2_556 . -116.7(4) no
C1 Cd1 O1 C1 2_556 . 66.0(5) no
C1 Cd1 C1 O1 2_556 . -120.8(4) no
C1 Cd1 C1 O2 2_556 . 64.5(3) no
C2 O3 C3 C4 . . -174.1(6) no
C2 O3 C3 C5 . 7_476 6.1(10) no
C3 O3 C2 C1 . . 172.7(6) no
C3 C4 C5 C3 . 7_476 0.6(12) no
C5 C3 C4 C5 7_476 . -0.6(12) no
